data_2102316
loop_
_publ_author_name
'Marsh, Richard E.'

_publ_section_title
;
 Space group <i>Cc</i>: an update
;
_journal_issue 2
_journal_name_full 'Acta Crystallographica Section B'
_journal_page_first 252
_journal_page_last 253
_journal_paper_doi 10.1107/S0108768104003878
_journal_volume 60
_journal_year 2004
_chemical_formula_moiety 'C27 H54 N2 O2'
_chemical_formula_sum 'C27 H54 N2 O2'
_space_group_crystal_system monoclinic
_space_group_IT_number 15
_space_group_name_Hall '-C 2yc'
_space_group_name_H-M_alt 'C 1 2/c 1'
_audit_creation_method CRYM
_cell_angle_alpha 90
_cell_angle_beta 90.06
_cell_angle_gamma 90
_cell_formula_units_Z 4
_cell_length_a 5.3740
_cell_length_b 8.3960
_cell_length_c 61.9900
_cell_volume 2796.994
_cod_data_source_file bk0142.cif
_cod_data_source_block CADPON
_cod_depositor_comments
;
 Updating space group information and adding the symmetry operation list.

 Antanas Vaitkus,
 2018-06-14

 Adding the _cell_formula_units_Z data item.

 Antanas Vaitkus,
 2017-08-05

  Added moiety chemical formula from Marsh (2004) paper.
  The summary chemical formula is calculated from moiety formula using
  AdHocParser
  (svn://www.crystallography.net/cod-tools/trunk/Formulae/AdHocParser.yp,
  revision 1441.)

  Andrius Merkys
  2013-11-11
;
_cod_original_sg_symbol_H-M C2/c
_cod_database_code 2102316

loop_
_space_group_symop_id
_space_group_symop_operation_xyz
1 x,y,z
2 -x,y,-z+1/2
3 -x,-y,-z
4 x,-y,z+1/2
5 x+1/2,y+1/2,z
6 -x+1/2,y+1/2,-z+1/2
7 -x+1/2,-y+1/2,-z
8 x+1/2,-y+1/2,z+1/2

loop_
_atom_site_label
_atom_site_type_symbol
_atom_site_fract_x
_atom_site_fract_y
_atom_site_fract_z
C1 C 0.53200 0.67250 0.02220
C2 C 0.29100 0.64700 0.03370
C3 C 0.31800 0.57850 0.05630
C4 C 0.07250 0.55550 0.06800
C5 C 0.09850 0.48550 0.09050
C6 C -0.14750 0.46100 0.10200
C7 C -0.12450 0.39000 0.12455
C8 C -0.37150 0.36500 0.13580
C9 C -0.35250 0.29450 0.15820
C10 C -0.60300 0.26500 0.16875
C11 C -0.58300 0.19050 0.19110
C12 C -0.47100 0.30150 0.20740
C13 C -0.14800 0.34550 0.23480
C14 C 0.00000 0.24730 0.25000
N1 N -0.27550 0.24975 0.21845
O1 O -0.55800 0.43810 0.21030
H1 H -0.21000 0.14050 0.21550
H2 H 0.49500 0.71500 0.00800
H3 H 0.62000 0.56500 0.02100
H4 H 0.64000 0.75000 0.03050
H6 H 0.18500 0.57500 0.02500
H7 H 0.20500 0.75000 0.03450
H8 H 0.42500 0.65000 0.06500
H9 H 0.40000 0.47250 0.05550
H10 H -0.03500 0.48400 0.05950
H11 H -0.01000 0.65900 0.06900
H12 H 0.20500 0.55650 0.09950
H13 H 0.18000 0.37500 0.08900
H14 H -0.25500 0.39000 0.09300
H15 H -0.23500 0.56600 0.10300
H16 H -0.03500 0.28500 0.12300
H17 H -0.02500 0.46300 0.13350
H18 H -0.47500 0.29000 0.12650
H19 H -0.46000 0.46950 0.13650
H20 H -0.26000 0.19000 0.15700
H21 H -0.25500 0.36750 0.16750
H22 H -0.69000 0.36850 0.17000
H23 H -0.70500 0.19000 0.15900
H24 H -0.75500 0.15500 0.19600
H25 H -0.48000 0.09000 0.19050
H26 H -0.08000 0.42500 0.22500
H27 H -0.29000 0.41500 0.23900
H28 H 0.10500 0.16800 0.24255
